data_7047280
loop_
_publ_author_name
'Yang, Wu'
'Chen, Chen'
'Chan, Kin Shing'

_publ_section_title
;
 Hydrodebromination of allylic and benzylic bromides with water catalyzed
 by a rhodium porphyrin complex.
;
_journal_issue 37
_journal_name_full 'Dalton transactions (Cambridge, England : 2003)'
_journal_page_first 12879
_journal_page_last 12883
_journal_paper_doi 10.1039/c8dt02168f
_journal_volume 47
_journal_year 2018
_chemical_formula_sum 'C58.5 H48.5 N4 Rh'
_chemical_formula_weight 910.42
_space_group_crystal_system triclinic
_space_group_IT_number 2
_space_group_name_Hall '-P 1'
_space_group_name_H-M_alt 'P -1'
_symmetry_space_group_name_Hall '-P 1'
_symmetry_space_group_name_H-M 'P -1'
_atom_sites_solution_hydrogens geom
_audit_creation_method SHELXL-2014/6
_audit_update_record
;
2018-07-16 deposited with the CCDC.
2018-08-16 downloaded from the CCDC.
;
_cell_angle_alpha 112.876(4)
_cell_angle_beta 91.885(4)
_cell_angle_gamma 112.174(4)
_cell_formula_units_Z 2
_cell_length_a 12.498(2)
_cell_length_b 14.419(2)
_cell_length_c 15.675(2)
_cell_measurement_reflns_used 276
_cell_measurement_temperature 222(2)
_cell_measurement_theta_max 15
_cell_measurement_theta_min 15
_cell_volume 2356.1(6)
_computing_cell_refinement 'BRUKER D8VENTURE DIFFRACTOMETER'
_computing_data_collection 'BRUKER D8VENTURE DIFFRACTOMETER'
_computing_data_reduction 'BRUKER D8VENTURE DIFFRACTOMETER'
_computing_molecular_graphics 'BRUKER SHELXTL'
_computing_publication_material 'BRUKER SHELXTL'
_computing_structure_refinement 'SHELXL-2014/6 (Sheldrick, 2014)'
_diffrn_ambient_temperature 222(2)
_diffrn_measured_fraction_theta_full 0.997
_diffrn_measured_fraction_theta_max 0.991
_diffrn_measurement_device_type 'BRUKER D8VENTURE DIFFRACTOMETER'
_diffrn_measurement_method 'PHI & OMEGA SCAN'
_diffrn_radiation_type MoK\a
_diffrn_radiation_wavelength 0.71073
_diffrn_reflns_av_unetI/netI 0.1059
_diffrn_reflns_Laue_measured_fraction_full 0.997
_diffrn_reflns_Laue_measured_fraction_max 0.991
_diffrn_reflns_limit_h_max 14
_diffrn_reflns_limit_h_min -14
_diffrn_reflns_limit_k_max 17
_diffrn_reflns_limit_k_min -17
_diffrn_reflns_limit_l_max 18
_diffrn_reflns_limit_l_min -11
_diffrn_reflns_number 8476
_diffrn_reflns_point_group_measured_fraction_full 0.997
_diffrn_reflns_point_group_measured_fraction_max 0.991
_diffrn_reflns_theta_full 25.242
_diffrn_reflns_theta_max 25.302
_diffrn_reflns_theta_min 2.056
_exptl_absorpt_coefficient_mu 0.405
_exptl_absorpt_correction_T_max 0.7441
_exptl_absorpt_correction_T_min 0.5655
_exptl_absorpt_correction_type multi-scan
_exptl_crystal_colour red
_exptl_crystal_density_diffrn 1.283
_exptl_crystal_description block
_exptl_crystal_F_000 945
_exptl_crystal_size_max 0.500
_exptl_crystal_size_mid 0.400
_exptl_crystal_size_min 0.300
_refine_diff_density_max 3.817
_refine_diff_density_min -2.051
_refine_diff_density_rms 0.169
_refine_ls_extinction_method none
_refine_ls_goodness_of_fit_ref 0.995
_refine_ls_hydrogen_treatment constr
_refine_ls_matrix_type full
_refine_ls_number_parameters 587
_refine_ls_number_reflns 8476
_refine_ls_number_restraints 10
_refine_ls_restrained_S_all 0.998
_refine_ls_R_factor_all 0.1330
_refine_ls_R_factor_gt 0.0960
_refine_ls_shift/su_max 0.000
_refine_ls_shift/su_mean 0.000
_refine_ls_structure_factor_coef Fsqd
_refine_ls_weighting_details 'w=1/[\s^2^(Fo^2^)+(0.1643P)^2^+9.5519P] where P=(Fo^2^+2Fc^2^)/3'
_refine_ls_weighting_scheme calc
_refine_ls_wR_factor_gt 0.2507
_refine_ls_wR_factor_ref 0.2743
_reflns_Friedel_coverage 0.000
_reflns_number_gt 6046
_reflns_number_total 8476
_reflns_threshold_expression 'I > 2\s(I)'
_cod_data_source_file c8dt02168f2.cif
_cod_data_source_block WY313(low)
_cod_depositor_comments 'Adding full bibliography for 7047279--7047280.cif.'
_cod_original_cell_volume 2356.3(6)
_cod_original_formula_sum 'C58.50 H48.50 N4 Rh'
_cod_database_code 7047280
_shelx_space_group_comment
;
The symmetry employed for this shelxl refinement is uniquely defined
by the following loop, which should always be used as a source of
symmetry information in preference to the above space-group names.
They are only intended as comments.
;
_shelx_estimated_absorpt_t_min 0.823
_shelx_estimated_absorpt_t_max 0.888
_shelxl_version_number 2014/6

loop_
_space_group_symop_operation_xyz
'x, y, z'
'-x, -y, -z'

loop_
_atom_site_label
_atom_site_type_symbol
_atom_site_fract_x
_atom_site_fract_y
_atom_site_fract_z
_atom_site_U_iso_or_equiv
_atom_site_adp_type
_atom_site_occupancy
_atom_site_site_symmetry_order
_atom_site_calc_flag
_atom_site_refinement_flags_posn
_atom_site_refinement_flags_adp
_atom_site_refinement_flags_occupancy
Rh1 Rh 0.71203(6) -0.00605(5) 0.50484(5) 0.0246(3) Uani 1 1 d . . .
N1 N 0.7555(6) 0.0711(6) 0.6470(5) 0.0324(17) Uani 1 1 d . . .
N2 N 0.6373(6) 0.0960(6) 0.5053(5) 0.0294(15) Uani 1 1 d . . .
N3 N 0.6731(6) -0.0801(6) 0.3616(5) 0.0319(16) Uani 1 1 d . . .
N4 N 0.7671(6) -0.1204(6) 0.5052(5) 0.0288(15) Uani 1 1 d . . .
C1 C 0.8168(7) 0.0476(8) 0.7052(6) 0.032(2) Uani 1 1 d . . .
C2 C 0.8509(8) 0.1351(8) 0.7999(6) 0.037(2) Uani 1 1 d . . .
H2A H 0.8924 0.1393 0.8534 0.045 Uiso 1 1 calc R U .
C3 C 0.8127(8) 0.2087(9) 0.7974(6) 0.039(2) Uani 1 1 d . . .
H3A H 0.8241 0.2754 0.8491 0.047 Uiso 1 1 calc R U .
C4 C 0.7527(8) 0.1701(7) 0.7050(6) 0.033(2) Uani 1 1 d . . .
C5 C 0.6910(8) 0.2189(7) 0.6740(6) 0.034(2) Uani 1 1 d . . .
C6 C 0.6294(7) 0.1771(7) 0.5821(6) 0.0296(19) Uani 1 1 d . . .
C7 C 0.5549(9) 0.2196(9) 0.5532(7) 0.045(3) Uani 1 1 d . . .
H7A H 0.5315 0.2733 0.5930 0.055 Uiso 1 1 calc R U .
C8 C 0.5256(8) 0.1677(8) 0.4586(8) 0.045(3) Uani 1 1 d . . .
H8A H 0.4774 0.1789 0.4198 0.054 Uiso 1 1 calc R U .
C9 C 0.5798(7) 0.0922(7) 0.4262(6) 0.0301(19) Uani 1 1 d . . .
C10 C 0.5847(8) 0.0355(8) 0.3331(7) 0.036(2) Uani 1 1 d . . .
C11 C 0.6343(8) -0.0419(7) 0.3036(6) 0.032(2) Uani 1 1 d . . .
C12 C 0.6471(8) -0.1002(8) 0.2091(6) 0.037(2) Uani 1 1 d . . .
H12A H 0.6294 -0.0893 0.1559 0.045 Uiso 1 1 calc R U .
C13 C 0.6892(8) -0.1729(8) 0.2107(6) 0.035(2) Uani 1 1 d . . .
H13A H 0.7054 -0.2224 0.1586 0.042 Uiso 1 1 calc R U .
C14 C 0.7046(8) -0.1620(7) 0.3041(6) 0.0316(19) Uani 1 1 d . . .
C15 C 0.7424(7) -0.2253(7) 0.3351(6) 0.0304(19) Uani 1 1 d . . .
C16 C 0.7649(8) -0.2098(8) 0.4274(6) 0.035(2) Uani 1 1 d . . .
C17 C 0.8019(8) -0.2760(8) 0.4588(7) 0.037(2) Uani 1 1 d . . .
H17A H 0.8081 -0.3416 0.4199 0.044 Uiso 1 1 calc R U .
C18 C 0.8259(8) -0.2276(8) 0.5536(7) 0.040(2) Uani 1 1 d . . .
H18A H 0.8508 -0.2537 0.5933 0.048 Uiso 1 1 calc R U .
C19 C 0.8065(7) -0.1285(7) 0.5836(6) 0.0287(19) Uani 1 1 d . . .
C20 C 0.8349(7) -0.0481(8) 0.6776(6) 0.0311(19) Uani 1 1 d . . .
C21 C 0.6953(9) 0.3255(8) 0.7481(7) 0.041(2) Uani 1 1 d . . .
C22 C 0.6153(10) 0.3274(10) 0.8050(8) 0.060(3) Uani 1 1 d . . .
H22A H 0.5539 0.2600 0.7966 0.071 Uiso 1 1 calc R U .
C23 C 0.6219(12) 0.4261(13) 0.8748(9) 0.069(4) Uani 1 1 d . . .
H23A H 0.5617 0.4236 0.9095 0.083 Uiso 1 1 calc R U .
C24 C 0.7093(15) 0.5235(12) 0.8946(9) 0.071(4) Uani 1 1 d . . .
C25 C 0.7989(17) 0.5253(11) 0.8428(12) 0.105(7) Uani 1 1 d . . .
H25A H 0.8632 0.5932 0.8562 0.126 Uiso 1 1 calc R U .
C26 C 0.7932(13) 0.4264(11) 0.7711(10) 0.080(4) Uani 1 1 d . U .
H26A H 0.8551 0.4280 0.7385 0.097 Uiso 1 1 calc R U .
C27 C 0.7182(19) 0.6313(13) 0.9753(11) 0.104(6) Uani 1 1 d . . .
H27A H 0.7882 0.6935 0.9785 0.157 Uiso 1 1 calc R U .
H27B H 0.6486 0.6428 0.9635 0.157 Uiso 1 1 calc R U .
H27C H 0.7236 0.6258 1.0349 0.157 Uiso 1 1 calc R U .
C31 C 0.5400(8) 0.0603(8) 0.2577(7) 0.036(2) Uani 1 1 d . . .
C32 C 0.5929(13) 0.1632(11) 0.2606(9) 0.075(4) Uani 1 1 d . . .
H32A H 0.6573 0.2194 0.3100 0.090 Uiso 1 1 calc R U .
C33 C 0.5516(13) 0.1856(11) 0.1896(10) 0.077(4) Uani 1 1 d . . .
H33A H 0.5895 0.2569 0.1921 0.092 Uiso 1 1 calc R U .
C34 C 0.4583(12) 0.1065(12) 0.1175(9) 0.064(3) Uani 1 1 d . . .
C35 C 0.4063(11) 0.0040(13) 0.1170(9) 0.069(4) Uani 1 1 d . . .
H35A H 0.3425 -0.0525 0.0671 0.083 Uiso 1 1 calc R U .
C36 C 0.4442(9) -0.0202(11) 0.1877(8) 0.057(3) Uani 1 1 d . . .
H36A H 0.4044 -0.0906 0.1868 0.068 Uiso 1 1 calc R U .
C37 C 0.4168(15) 0.1315(15) 0.0402(11) 0.093(5) Uani 1 1 d . . .
H37A H 0.3497 0.0660 -0.0050 0.140 Uiso 1 1 calc R U .
H37B H 0.3937 0.1921 0.0682 0.140 Uiso 1 1 calc R U .
H37C H 0.4805 0.1524 0.0082 0.140 Uiso 1 1 calc R U .
C41 C 0.7563(9) -0.3225(8) 0.2595(7) 0.040(2) Uani 1 1 d . . .
C42 C 0.8646(10) -0.3126(11) 0.2399(9) 0.066(3) Uani 1 1 d . . .
H42A H 0.9303 -0.2436 0.2712 0.079 Uiso 1 1 calc R U .
C43 C 0.8796(12) -0.4034(12) 0.1737(10) 0.080(4) Uani 1 1 d . . .
H43A H 0.9555 -0.3949 0.1626 0.096 Uiso 1 1 calc R U .
C44 C 0.7855(14) -0.5039(11) 0.1255(9) 0.066(4) Uani 1 1 d . . .
C45 C 0.6768(13) -0.5144(10) 0.1455(9) 0.067(4) Uani 1 1 d . . .
H45A H 0.6109 -0.5834 0.1143 0.081 Uiso 1 1 calc R U .
C46 C 0.6630(10) -0.4241(8) 0.2115(8) 0.055(3) Uani 1 1 d . . .
H46A H 0.5873 -0.4331 0.2234 0.066 Uiso 1 1 calc R U .
C47 C 0.7989(18) -0.6040(14) 0.0533(12) 0.116(7) Uani 1 1 d . . .
H47A H 0.7222 -0.6672 0.0269 0.174 Uiso 1 1 calc R U .
H47B H 0.8309 -0.5869 0.0029 0.174 Uiso 1 1 calc R U .
H47C H 0.8521 -0.6217 0.0840 0.174 Uiso 1 1 calc R U .
C51 C 0.8933(8) -0.0650(8) 0.7521(7) 0.038(2) Uani 1 1 d . . .
C52 C 1.0153(9) -0.0164(11) 0.7819(8) 0.056(3) Uani 1 1 d . . .
H52A H 1.0634 0.0301 0.7568 0.067 Uiso 1 1 calc R U .
C53 C 1.0660(9) -0.0365(11) 0.8484(9) 0.061(3) Uani 1 1 d . . .
H53A H 1.1485 -0.0001 0.8698 0.073 Uiso 1 1 calc R U .
C54 C 1.0003(10) -0.1078(10) 0.8847(8) 0.053(3) Uani 1 1 d . . .
C55 C 0.8800(10) -0.1537(10) 0.8555(8) 0.059(3) Uani 1 1 d . . .
H55A H 0.8322 -0.2010 0.8802 0.071 Uiso 1 1 calc R U .
C56 C 0.8264(9) -0.1327(10) 0.7905(8) 0.057(3) Uani 1 1 d . . .
H56A H 0.7436 -0.1650 0.7725 0.068 Uiso 1 1 calc R U .
C57 C 1.0589(13) -0.1342(12) 0.9527(10) 0.076(4) Uani 1 1 d . . .
H57A H 1.1440 -0.0937 0.9646 0.114 Uiso 1 1 calc R U .
H57B H 1.0323 -0.1125 1.0119 0.114 Uiso 1 1 calc R U .
H57C H 1.0378 -0.2134 0.9253 0.114 Uiso 1 1 calc R U .
C61 C 0.8821(8) 0.0962(7) 0.5009(9) 0.045(2) Uani 1 1 d D . .
H61A H 0.9377 0.1183 0.5582 0.054 Uiso 1 1 calc R U .
H61B H 0.9074 0.0543 0.4461 0.054 Uiso 1 1 calc R U .
C62 C 0.8852(9) 0.1970(10) 0.4944(10) 0.063(3) Uani 1 1 d D . .
H62A H 0.8848 0.2564 0.5480 0.076 Uiso 1 1 calc R U .
C63 C 0.8884(11) 0.2019(12) 0.4140(11) 0.076(4) Uani 1 1 d . . .
H63A H 0.8900 0.1419 0.3617 0.091 Uiso 1 1 calc R U .
C64 C 0.8899(11) 0.3010(11) 0.4009(11) 0.069(4) Uani 1 1 d . . .
C65 C 0.9229(16) 0.3103(14) 0.3197(12) 0.097(5) Uani 1 1 d . . .
H65A H 0.9483 0.2587 0.2792 0.116 Uiso 1 1 calc R U .
C66 C 0.9198(17) 0.3906(14) 0.2968(12) 0.098(5) Uani 1 1 d . . .
H66A H 0.9460 0.3962 0.2427 0.117 Uiso 1 1 calc R U .
C67 C 0.8782(17) 0.4636(16) 0.3528(15) 0.113(6) Uani 1 1 d . . .
H67A H 0.8719 0.5173 0.3356 0.136 Uiso 1 1 calc R U .
C68 C 0.8447(15) 0.4581(14) 0.4365(14) 0.096(5) Uani 1 1 d . . .
H68A H 0.8181 0.5098 0.4752 0.115 Uiso 1 1 calc R U .
C69 C 0.8501(12) 0.3782(14) 0.4633(13) 0.094(5) Uani 1 1 d . . .
H69A H 0.8287 0.3752 0.5194 0.112 Uiso 1 1 calc R U .
C72 C 0.523(3) -0.426(3) 0.619(3) 0.16(2) Uani 0.5 1 d D . P
H72A H 0.5505 -0.3521 0.6200 0.195 Uiso 0.5 1 calc R U P
H72B H 0.4398 -0.4524 0.6227 0.195 Uiso 0.5 1 calc R U P
C73 C 0.543(2) -0.507(3) 0.530(2) 0.16(3) Uani 0.5 1 d D . P
H73A H 0.5148 -0.5830 0.5255 0.194 Uiso 0.5 1 calc R U P
H73B H 0.6240 -0.4809 0.5208 0.194 Uiso 0.5 1 calc R U P
C71 C 0.598(4) -0.424(3) 0.699(3) 0.141(18) Uani 0.5 1 d D . P
H71A H 0.5922 -0.3735 0.7594 0.211 Uiso 0.5 1 calc R U P
H71B H 0.5704 -0.4979 0.6956 0.211 Uiso 0.5 1 calc R U P
H71C H 0.6802 -0.3983 0.6929 0.211 Uiso 0.5 1 calc R U P

loop_
_atom_site_aniso_label
_atom_site_aniso_U_11
_atom_site_aniso_U_22
_atom_site_aniso_U_33
_atom_site_aniso_U_23
_atom_site_aniso_U_13
_atom_site_aniso_U_12
Rh1 0.0367(4) 0.0266(4) 0.0178(3) 0.0111(3) 0.0045(3) 0.0193(3)
N1 0.044(4) 0.035(4) 0.028(4) 0.016(4) 0.010(3) 0.024(4)
N2 0.031(4) 0.039(4) 0.020(4) 0.010(3) 0.003(3) 0.020(3)
N3 0.034(4) 0.031(4) 0.034(4) 0.015(4) 0.008(3) 0.016(3)
N4 0.030(4) 0.037(4) 0.027(4) 0.014(3) 0.007(3) 0.021(3)
C1 0.035(5) 0.043(5) 0.023(5) 0.021(4) 0.007(4) 0.017(4)
C2 0.053(6) 0.051(6) 0.012(4) 0.011(4) 0.008(4) 0.030(5)
C3 0.048(6) 0.055(6) 0.018(5) 0.005(4) 0.008(4) 0.036(5)
C4 0.044(5) 0.031(5) 0.023(5) 0.012(4) 0.008(4) 0.016(4)
C5 0.048(5) 0.031(5) 0.028(5) 0.012(4) 0.012(4) 0.020(4)
C6 0.033(5) 0.038(5) 0.030(5) 0.018(4) 0.012(4) 0.023(4)
C7 0.060(6) 0.067(7) 0.047(7) 0.036(6) 0.022(5) 0.052(6)
C8 0.038(5) 0.049(6) 0.061(7) 0.025(6) 0.003(5) 0.030(5)
C9 0.032(5) 0.036(5) 0.031(5) 0.020(4) 0.002(4) 0.017(4)
C10 0.037(5) 0.039(5) 0.033(5) 0.016(4) 0.000(4) 0.016(4)
C11 0.046(5) 0.036(5) 0.021(5) 0.017(4) 0.003(4) 0.021(4)
C12 0.052(6) 0.049(6) 0.012(4) 0.015(4) 0.008(4) 0.021(5)
C13 0.048(5) 0.040(5) 0.018(4) 0.007(4) 0.011(4) 0.024(4)
C14 0.037(5) 0.027(5) 0.025(5) 0.007(4) 0.005(4) 0.014(4)
C15 0.037(5) 0.033(5) 0.027(5) 0.010(4) 0.009(4) 0.024(4)
C16 0.036(5) 0.036(5) 0.032(5) 0.012(4) 0.007(4) 0.018(4)
C17 0.042(5) 0.039(5) 0.036(5) 0.013(4) 0.003(4) 0.029(4)
C18 0.050(6) 0.059(6) 0.034(6) 0.025(5) 0.011(4) 0.040(5)
C19 0.027(4) 0.030(5) 0.037(5) 0.018(4) 0.004(4) 0.017(4)
C20 0.037(5) 0.043(5) 0.023(5) 0.018(4) 0.008(4) 0.023(4)
C21 0.066(7) 0.040(6) 0.026(5) 0.010(4) 0.011(5) 0.035(5)
C22 0.047(6) 0.055(7) 0.052(7) 0.010(6) 0.020(5) 0.010(5)
C23 0.072(8) 0.087(10) 0.053(8) 0.013(7) 0.026(6) 0.055(8)
C24 0.132(13) 0.060(8) 0.042(7) 0.019(7) 0.039(8) 0.063(9)
C25 0.161(16) 0.042(8) 0.093(12) 0.013(8) 0.082(12) 0.035(9)
C26 0.092(7) 0.059(7) 0.080(8) 0.023(6) 0.051(6) 0.027(6)
C27 0.21(2) 0.085(11) 0.057(9) 0.031(8) 0.056(11) 0.101(13)
C31 0.051(6) 0.041(6) 0.026(5) 0.015(4) 0.008(4) 0.027(5)
C32 0.096(10) 0.060(8) 0.061(8) 0.024(7) -0.023(7) 0.032(7)
C33 0.109(11) 0.064(8) 0.074(9) 0.047(8) -0.001(8) 0.036(8)
C34 0.083(9) 0.095(10) 0.040(7) 0.036(7) 0.006(6) 0.058(8)
C35 0.053(7) 0.102(11) 0.061(8) 0.047(8) -0.005(6) 0.031(7)
C36 0.043(6) 0.084(9) 0.052(7) 0.040(7) 0.002(5) 0.024(6)
C37 0.124(13) 0.143(15) 0.069(10) 0.069(10) 0.020(9) 0.089(12)
C41 0.057(6) 0.046(6) 0.023(5) 0.008(5) 0.008(4) 0.036(5)
C42 0.049(7) 0.060(8) 0.060(8) -0.001(6) 0.007(6) 0.025(6)
C43 0.072(9) 0.081(10) 0.068(9) -0.005(8) 0.015(7) 0.054(8)
C44 0.123(12) 0.054(8) 0.036(7) 0.010(6) 0.015(7) 0.064(8)
C45 0.107(11) 0.035(6) 0.051(8) 0.006(6) 0.024(7) 0.034(7)
C46 0.065(7) 0.030(6) 0.057(7) 0.005(5) 0.022(6) 0.022(5)
C47 0.180(18) 0.090(12) 0.073(11) -0.010(9) 0.003(11) 0.100(13)
C51 0.047(6) 0.042(6) 0.033(5) 0.019(5) 0.004(4) 0.024(5)
C52 0.044(6) 0.093(9) 0.052(7) 0.049(7) 0.013(5) 0.032(6)
C53 0.039(6) 0.091(9) 0.066(8) 0.045(8) 0.006(5) 0.029(6)
C54 0.065(7) 0.071(8) 0.034(6) 0.022(6) 0.001(5) 0.042(6)
C55 0.063(7) 0.069(8) 0.056(7) 0.047(7) 0.008(6) 0.019(6)
C56 0.041(6) 0.082(8) 0.055(7) 0.048(7) -0.002(5) 0.014(6)
C57 0.097(10) 0.087(10) 0.060(9) 0.040(8) -0.006(7) 0.048(8)
C61 0.044(5) 0.034(5) 0.066(7) 0.030(5) 0.012(5) 0.017(4)
C62 0.041(6) 0.089(9) 0.086(9) 0.059(8) 0.027(6) 0.032(6)
C63 0.065(8) 0.086(10) 0.086(10) 0.042(9) 0.019(7) 0.036(7)
C64 0.060(8) 0.071(9) 0.091(10) 0.044(8) 0.011(7) 0.033(7)
C65 0.124(14) 0.100(12) 0.101(13) 0.049(11) 0.043(10) 0.074(11)
C66 0.151(16) 0.100(12) 0.090(11) 0.059(10) 0.056(11) 0.080(12)
C67 0.139(16) 0.120(15) 0.131(17) 0.078(14) 0.029(13) 0.082(13)
C68 0.108(13) 0.082(11) 0.117(15) 0.042(10) 0.026(10) 0.060(10)
C69 0.063(9) 0.099(12) 0.117(14) 0.048(11) 0.018(9) 0.032(8)
C72 0.08(2) 0.08(3) 0.35(8) 0.11(4) 0.05(4) 0.03(2)
C73 0.13(4) 0.06(2) 0.31(8) 0.08(3) 0.11(5) 0.04(2)
C71 0.14(4) 0.06(2) 0.21(5) 0.06(3) 0.06(4) 0.02(2)

loop_
_atom_type_symbol
_atom_type_description
_atom_type_scat_dispersion_real
_atom_type_scat_dispersion_imag
_atom_type_scat_source
C C 0.0033 0.0016 'International Tables Vol C Tables 4.2.6.8 and 6.1.1.4'
H H 0.0000 0.0000 'International Tables Vol C Tables 4.2.6.8 and 6.1.1.4'
N N 0.0061 0.0033 'International Tables Vol C Tables 4.2.6.8 and 6.1.1.4'
Rh Rh -1.1178 0.9187 'International Tables Vol C Tables 4.2.6.8 and 6.1.1.4'

loop_
_geom_angle_atom_site_label_1
_geom_angle_atom_site_label_2
_geom_angle_atom_site_label_3
_geom_angle
_geom_angle_site_symmetry_3
N1 Rh1 N4 90.3(3) .
N1 Rh1 N2 89.6(3) .
N4 Rh1 N2 173.0(3) .
N1 Rh1 N3 178.2(3) .
N4 Rh1 N3 90.0(3) .
N2 Rh1 N3 90.3(3) .
N1 Rh1 C61 89.2(4) .
N4 Rh1 C61 91.0(3) .
N2 Rh1 C61 96.0(3) .
N3 Rh1 C61 89.0(4) .
C4 N1 C1 105.4(7) .
C4 N1 Rh1 127.3(6) .
C1 N1 Rh1 126.2(6) .
C6 N2 C9 107.3(6) .
C6 N2 Rh1 126.8(5) .
C9 N2 Rh1 125.8(6) .
C14 N3 C11 106.6(7) .
C14 N3 Rh1 126.1(6) .
C11 N3 Rh1 125.9(6) .
C19 N4 C16 106.7(6) .
C19 N4 Rh1 126.3(6) .
C16 N4 Rh1 126.9(6) .
C20 C1 N1 125.3(8) .
C20 C1 C2 125.9(8) .
N1 C1 C2 108.7(8) .
C3 C2 C1 107.2(8) .
C2 C3 C4 108.4(9) .
N1 C4 C3 110.3(8) .
N1 C4 C5 123.1(8) .
C3 C4 C5 126.5(9) .
C6 C5 C4 125.3(8) .
C6 C5 C21 119.1(8) .
C4 C5 C21 115.5(8) .
N2 C6 C5 125.1(7) .
N2 C6 C7 109.6(8) .
C5 C6 C7 125.1(8) .
C8 C7 C6 106.6(9) .
C7 C8 C9 108.6(8) .
N2 C9 C10 126.2(8) .
N2 C9 C8 107.6(8) .
C10 C9 C8 125.8(8) .
C9 C10 C11 124.0(8) .
C9 C10 C31 119.2(8) .
C11 C10 C31 116.6(8) .
N3 C11 C10 124.7(8) .
N3 C11 C12 108.1(8) .
C10 C11 C12 127.1(8) .
C13 C12 C11 107.6(8) .
C12 C13 C14 108.1(8) .
N3 C14 C15 124.2(8) .
N3 C14 C13 109.6(8) .
C15 C14 C13 126.1(8) .
C16 C15 C14 126.1(8) .
C16 C15 C41 117.0(8) .
C14 C15 C41 116.9(8) .
C15 C16 N4 124.6(8) .
C15 C16 C17 126.0(8) .
N4 C16 C17 109.1(8) .
C18 C17 C16 107.7(8) .
C17 C18 C19 107.5(8) .
N4 C19 C20 125.7(7) .
N4 C19 C18 109.0(8) .
C20 C19 C18 125.0(7) .
C1 C20 C19 124.2(7) .
C1 C20 C51 118.2(8) .
C19 C20 C51 117.5(8) .
C22 C21 C26 116.6(11) .
C22 C21 C5 122.4(10) .
C26 C21 C5 120.3(10) .
C21 C22 C23 121.9(12) .
C24 C23 C22 122.6(12) .
C23 C24 C25 117.8(12) .
C23 C24 C27 121.9(13) .
C25 C24 C27 120.2(15) .
C24 C25 C26 120.5(14) .
C21 C26 C25 120.1(12) .
C32 C31 C36 119.9(9) .
C32 C31 C10 120.3(9) .
C36 C31 C10 119.7(9) .
C31 C32 C33 120.1(11) .
C34 C33 C32 121.5(12) .
C33 C34 C35 117.0(10) .
C33 C34 C37 120.7(13) .
C35 C34 C37 122.2(13) .
C34 C35 C36 122.8(12) .
C31 C36 C35 118.6(11) .
C42 C41 C46 117.4(10) .
C42 C41 C15 120.7(10) .
C46 C41 C15 121.9(9) .
C41 C42 C43 121.3(12) .
C44 C43 C42 120.7(12) .
C43 C44 C45 118.2(11) .
C43 C44 C47 122.0(14) .
C45 C44 C47 119.8(14) .
C44 C45 C46 120.6(12) .
C41 C46 C45 121.8(11) .
C56 C51 C52 118.1(9) .
C56 C51 C20 120.3(8) .
C52 C51 C20 121.6(9) .
C53 C52 C51 120.0(10) .
C52 C53 C54 122.6(10) .
C55 C54 C53 116.6(9) .
C55 C54 C57 122.0(11) .
C53 C54 C57 121.4(11) .
C54 C55 C56 122.0(10) .
C51 C56 C55 120.7(10) .
C62 C61 Rh1 111.6(6) .
C63 C62 C61 118.9(13) .
C62 C63 C64 122.3(14) .
C65 C64 C69 119.7(13) .
C65 C64 C63 117.0(14) .
C69 C64 C63 123.1(14) .
C66 C65 C64 122.6(15) .
C65 C66 C67 119.5(16) .
C66 C67 C68 119.8(15) .
C69 C68 C67 121.9(16) .
C68 C69 C64 116.5(16) .
C71 C72 C73 103(3) .
C72 C73 C73 89(3) 2_646

loop_
_geom_bond_atom_site_label_1
_geom_bond_atom_site_label_2
_geom_bond_distance
_geom_bond_site_symmetry_2
Rh1 N1 2.009(7) .
Rh1 N4 2.014(6) .
Rh1 N2 2.016(6) .
Rh1 N3 2.022(7) .
Rh1 C61 2.100(9) .
N1 C4 1.376(11) .
N1 C1 1.388(10) .
N2 C6 1.352(11) .
N2 C9 1.384(10) .
N3 C14 1.381(11) .
N3 C11 1.389(10) .
N4 C19 1.372(10) .
N4 C16 1.378(12) .
C1 C20 1.385(13) .
C1 C2 1.440(13) .
C2 C3 1.330(13) .
C3 C4 1.400(12) .
C4 C5 1.406(12) .
C5 C6 1.390(12) .
C5 C21 1.504(13) .
C6 C7 1.437(11) .
C7 C8 1.337(14) .
C8 C9 1.433(12) .
C9 C10 1.385(13) .
C10 C11 1.408(13) .
C10 C31 1.507(12) .
C11 C12 1.441(12) .
C12 C13 1.347(13) .
C13 C14 1.409(12) .
C14 C15 1.395(12) .
C15 C16 1.378(12) .
C15 C41 1.518(12) .
C16 C17 1.431(12) .
C17 C18 1.339(12) .
C18 C19 1.438(12) .
C19 C20 1.402(12) .
C20 C51 1.503(11) .
C21 C22 1.362(15) .
C21 C26 1.402(17) .
C22 C23 1.388(17) .
C23 C24 1.319(19) .
C24 C25 1.40(2) .
C24 C27 1.537(18) .
C25 C26 1.405(19) .
C31 C32 1.359(15) .
C31 C36 1.364(15) .
C32 C33 1.405(15) .
C33 C34 1.359(18) .
C34 C35 1.368(18) .
C34 C37 1.519(15) .
C35 C36 1.402(15) .
C41 C42 1.364(15) .
C41 C46 1.367(15) .
C42 C43 1.403(17) .
C43 C44 1.363(19) .
C44 C45 1.371(19) .
C44 C47 1.522(18) .
C45 C46 1.389(16) .
C51 C56 1.373(14) .
C51 C52 1.388(14) .
C52 C53 1.378(14) .
C53 C54 1.380(16) .
C54 C55 1.370(16) .
C54 C57 1.515(14) .
C55 C56 1.388(14) .
C61 C62 1.482(8) .
C62 C63 1.292(17) .
C63 C64 1.514(18) .
C64 C65 1.39(2) .
C64 C69 1.43(2) .
C65 C66 1.35(2) .
C66 C67 1.37(2) .
C67 C68 1.41(2) .
C68 C69 1.39(2) .
C72 C71 1.524(10) .
C72 C73 1.530(10) .
C73 C73 1.537(10) 2_646
